data_7049667
loop_
_publ_author_name
'Miles-Hobbs, Alexandra M.'
'Hunt, Eliza'
'Pringle, Paul. G.'
'Sparkes, Hazel A.'

_publ_section_title
;
 Ring size effects in cyclic fluorophosphites: ligands that span the
 bonding space between phosphites and PF3
;
_journal_name_full 'Dalton Transactions'
_journal_paper_doi 10.1039/C9DT00893D
_journal_year 2019
_chemical_formula_moiety 'C26 H18 Mo O10 P2'
_chemical_formula_sum 'C26 H18 Mo O10 P2'
_chemical_formula_weight 648.28
_space_group_crystal_system triclinic
_space_group_IT_number 2
_space_group_name_Hall '-P 1'
_space_group_name_H-M_alt 'P -1'
_symmetry_space_group_name_Hall '-P 1'
_symmetry_space_group_name_H-M 'P -1'
_atom_sites_solution_hydrogens geom
_atom_sites_solution_primary dual
_audit_creation_date 2018-06-19
_audit_creation_method
;
Olex2 1.2
(compiled 2018.05.29 svn.r3508 for OlexSys, GUI svn.r5506)
;
_audit_update_record
;
2019-02-19 deposited with the CCDC.    2019-04-02 downloaded from the CCDC.
;
_cell_angle_alpha 69.9560(10)
_cell_angle_beta 76.9430(10)
_cell_angle_gamma 83.4250(10)
_cell_formula_units_Z 2
_cell_length_a 8.2570(2)
_cell_length_b 11.6685(3)
_cell_length_c 14.7840(4)
_cell_measurement_reflns_used 9968
_cell_measurement_temperature 100(2)
_cell_measurement_theta_max 27.95
_cell_measurement_theta_min 2.53
_cell_volume 1302.45(6)
_computing_cell_refinement 'SAINT v8.37A (Bruker, 2015)'
_computing_data_collection 'Bruker Apex suite'
_computing_data_reduction 'SAINT v8.37A (Bruker, 2015)'
_computing_molecular_graphics 'Olex2 (Dolomanov et al., 2009)'
_computing_publication_material 'Olex2 (Dolomanov et al., 2009)'
_computing_structure_refinement 'ShelXL (Sheldrick, 2015)'
_computing_structure_solution 'ShelXT (Sheldrick, 2015)'
_diffrn_ambient_temperature 100(2)
_diffrn_detector 'Bruker area detector'
_diffrn_detector_type 'CCD area detector'
_diffrn_measured_fraction_theta_full 1.000
_diffrn_measured_fraction_theta_max 1.000
_diffrn_measurement_device 'Bruker Apex II kappa CCD area detector'
_diffrn_measurement_device_type 'Bruker APEX-II CCD'
_diffrn_measurement_method '\f and \w scans'
_diffrn_radiation_monochromator graphite
_diffrn_radiation_type MoK\a
_diffrn_radiation_wavelength 0.71073
_diffrn_reflns_av_R_equivalents 0.0265
_diffrn_reflns_av_unetI/netI 0.0245
_diffrn_reflns_Laue_measured_fraction_full 1.000
_diffrn_reflns_Laue_measured_fraction_max 1.000
_diffrn_reflns_limit_h_max 10
_diffrn_reflns_limit_h_min -10
_diffrn_reflns_limit_k_max 15
_diffrn_reflns_limit_k_min -15
_diffrn_reflns_limit_l_max 19
_diffrn_reflns_limit_l_min -19
_diffrn_reflns_number 24212
_diffrn_reflns_point_group_measured_fraction_full 1.000
_diffrn_reflns_point_group_measured_fraction_max 1.000
_diffrn_reflns_theta_full 25.242
_diffrn_reflns_theta_max 27.967
_diffrn_reflns_theta_min 1.496
_diffrn_source 'fine-focus sealed tube'
_diffrn_standards_number 0
_exptl_absorpt_coefficient_mu 0.684
_exptl_absorpt_correction_T_max 0.7456
_exptl_absorpt_correction_T_min 0.6235
_exptl_absorpt_correction_type multi-scan
_exptl_absorpt_process_details
'SADABS-2014/5 (Bruker,2014/5) was used for absorption correction. wR2(int) was 0.0566 before and 0.0381 after correction. The Ratio of minimum to maximum transmission is 0.8362. The \l/2 correction factor is Not present.'
_exptl_crystal_colour colourless
_exptl_crystal_colour_primary colourless
_exptl_crystal_density_diffrn 1.653
_exptl_crystal_description block
_exptl_crystal_F_000 652
_exptl_crystal_size_max 0.297
_exptl_crystal_size_mid 0.279
_exptl_crystal_size_min 0.216
_refine_diff_density_max 0.492
_refine_diff_density_min -0.357
_refine_diff_density_rms 0.061
_refine_ls_extinction_method none
_refine_ls_goodness_of_fit_ref 1.022
_refine_ls_hydrogen_treatment constr
_refine_ls_matrix_type full
_refine_ls_number_parameters 354
_refine_ls_number_reflns 6269
_refine_ls_number_restraints 0
_refine_ls_restrained_S_all 1.022
_refine_ls_R_factor_all 0.0278
_refine_ls_R_factor_gt 0.0238
_refine_ls_shift/su_max 0.001
_refine_ls_shift/su_mean 0.000
_refine_ls_structure_factor_coef Fsqd
_refine_ls_weighting_details 'w=1/[\s^2^(Fo^2^)+(0.0263P)^2^+0.6962P] where P=(Fo^2^+2Fc^2^)/3'
_refine_ls_weighting_scheme calc
_refine_ls_wR_factor_gt 0.0558
_refine_ls_wR_factor_ref 0.0577
_reflns_Friedel_coverage 0.000
_reflns_number_gt 5682
_reflns_number_total 6269
_reflns_threshold_expression 'I > 2\s(I)'
_cod_data_source_file c9dt00893d2.cif
_cod_data_source_block 3e
_cod_database_code 7049667
_shelx_shelxl_version_number 2017/1
_shelx_space_group_comment
;
The symmetry employed for this shelxl refinement is uniquely defined
by the following loop, which should always be used as a source of
symmetry information in preference to the above space-group names.
They are only intended as comments.
;
_olex2_refinement_description
;
1. Fixed Uiso
 At 1.2 times of:
  All C(H) groups
 At 1.5 times of:
  All C(H,H,H) groups
2.a Aromatic/amide H refined with riding coordinates:
 C23(H23), C17(H17), C24(H24), C8(H8), C6(H6), C19(H19), C18(H18), C25(H25),
 C14(H14), C13(H13), C7(H7), C12(H12)
2.b Idealised Me refined as rotating group:
 C26(H26A,H26B,H26C), C15(H15A,H15B,H15C)
;
_olex2_submission_special_instructions 'No special instructions were received'

loop_
_space_group_symop_operation_xyz
'x, y, z'
'-x, -y, -z'

loop_
_atom_site_label
_atom_site_type_symbol
_atom_site_fract_x
_atom_site_fract_y
_atom_site_fract_z
_atom_site_U_iso_or_equiv
_atom_site_adp_type
_atom_site_occupancy
_atom_site_site_symmetry_order
_atom_site_calc_flag
_atom_site_refinement_flags_posn
Mo1 Mo 0.91696(2) 0.18276(2) 0.80441(2) 0.01449(4) Uani 1 1 d .
P2 P 0.75414(5) 0.37059(4) 0.79580(3) 0.01589(9) Uani 1 1 d .
P1 P 0.78088(5) 0.14129(4) 0.69019(3) 0.01685(9) Uani 1 1 d .
O9 O 0.57836(14) 0.36014(10) 0.87151(8) 0.0173(2) Uani 1 1 d .
O8 O 0.84841(14) 0.46787(10) 0.82004(9) 0.0191(2) Uani 1 1 d .
O5 O 0.85695(15) 0.02805(10) 0.65350(8) 0.0195(2) Uani 1 1 d .
O10 O 0.68756(15) 0.45382(11) 0.69908(8) 0.0208(3) Uani 1 1 d .
O6 O 0.78695(16) 0.25162(11) 0.58676(9) 0.0222(3) Uani 1 1 d .
O7 O 0.59080(15) 0.10363(11) 0.72165(9) 0.0235(3) Uani 1 1 d .
O4 O 1.13794(17) -0.06017(12) 0.81917(10) 0.0319(3) Uani 1 1 d .
O1 O 1.18568(17) 0.33949(12) 0.62899(10) 0.0305(3) Uani 1 1 d .
O3 O 0.66729(18) 0.03110(14) 0.99552(11) 0.0358(3) Uani 1 1 d .
O2 O 1.08783(19) 0.22360(13) 0.96089(11) 0.0354(3) Uani 1 1 d .
C5 C 0.8002(2) 0.01000(16) 0.57706(12) 0.0192(3) Uani 1 1 d .
C16 C 0.7595(2) 0.57158(15) 0.83539(12) 0.0184(3) Uani 1 1 d .
C22 C 0.4928(2) 0.46709(14) 0.88223(11) 0.0170(3) Uani 1 1 d .
C4 C 1.0582(2) 0.02704(16) 0.81279(12) 0.0200(3) Uani 1 1 d .
C21 C 0.5851(2) 0.56961(14) 0.86590(11) 0.0173(3) Uani 1 1 d .
C23 C 0.3245(2) 0.46668(16) 0.91180(12) 0.0214(3) Uani 1 1 d .
H23 H 0.265434 0.396958 0.921122 0.026 Uiso 1 1 calc R
C10 C 0.7451(2) 0.11223(16) 0.50495(12) 0.0199(3) Uani 1 1 d .
C17 C 0.8467(2) 0.66984(16) 0.82310(13) 0.0227(4) Uani 1 1 d .
H17 H 0.964350 0.669025 0.802423 0.027 Uiso 1 1 calc R
C11 C 0.7374(2) 0.23166(16) 0.50887(13) 0.0227(4) Uani 1 1 d .
C24 C 0.2393(2) 0.57185(17) 0.92838(13) 0.0254(4) Uani 1 1 d .
H24 H 0.121654 0.572537 0.949160 0.031 Uiso 1 1 calc R
C20 C 0.4973(2) 0.67460(15) 0.88369(12) 0.0212(4) Uani 1 1 d .
C8 C 0.6978(2) -0.02687(19) 0.42334(13) 0.0290(4) Uani 1 1 d .
H8 H 0.661996 -0.041161 0.371558 0.035 Uiso 1 1 calc R
C6 C 0.8053(3) -0.10468(17) 0.57293(13) 0.0267(4) Uani 1 1 d .
H6 H 0.844070 -0.171971 0.622038 0.032 Uiso 1 1 calc R
C3 C 0.7509(2) 0.08545(16) 0.92469(13) 0.0216(3) Uani 1 1 d .
C9 C 0.6941(2) 0.09348(18) 0.42553(13) 0.0248(4) Uani 1 1 d .
C19 C 0.5898(3) 0.77623(16) 0.87061(13) 0.0264(4) Uani 1 1 d .
H19 H 0.533538 0.847179 0.882082 0.032 Uiso 1 1 calc R
C18 C 0.7583(3) 0.77310(16) 0.84182(13) 0.0268(4) Uani 1 1 d .
H18 H 0.817911 0.841918 0.834103 0.032 Uiso 1 1 calc R
C25 C 0.3226(2) 0.67230(17) 0.91511(13) 0.0249(4) Uani 1 1 d .
H25 H 0.262503 0.741792 0.927148 0.030 Uiso 1 1 calc R
C2 C 1.0282(2) 0.21120(15) 0.90263(13) 0.0216(3) Uani 1 1 d .
C14 C 0.6413(3) 0.1963(2) 0.35265(14) 0.0323(4) Uani 1 1 d .
H14 H 0.607692 0.185497 0.298817 0.039 Uiso 1 1 calc R
C1 C 1.0886(2) 0.28233(15) 0.69101(13) 0.0200(3) Uani 1 1 d .
C26 C 0.8008(3) 0.51749(17) 0.61125(13) 0.0299(4) Uani 1 1 d .
H26A H 0.737699 0.570737 0.562793 0.045 Uiso 1 1 calc GR
H26B H 0.870133 0.458273 0.584198 0.045 Uiso 1 1 calc GR
H26C H 0.871968 0.566931 0.626817 0.045 Uiso 1 1 calc GR
C13 C 0.6378(3) 0.3104(2) 0.35833(15) 0.0371(5) Uani 1 1 d .
H13 H 0.602639 0.378188 0.308153 0.045 Uiso 1 1 calc R
C15 C 0.4658(2) 0.17691(19) 0.76382(16) 0.0314(4) Uani 1 1 d .
H15A H 0.466984 0.261066 0.718611 0.047 Uiso 1 1 calc GR
H15B H 0.488655 0.175756 0.826349 0.047 Uiso 1 1 calc GR
H15C H 0.356198 0.143966 0.775302 0.047 Uiso 1 1 calc GR
C7 C 0.7523(3) -0.12268(18) 0.49470(14) 0.0306(4) Uani 1 1 d .
H7 H 0.754683 -0.202913 0.491721 0.037 Uiso 1 1 calc R
C12 C 0.6858(3) 0.32991(18) 0.43800(14) 0.0322(4) Uani 1 1 d .
H12 H 0.682167 0.409774 0.441915 0.039 Uiso 1 1 calc R

loop_
_atom_site_aniso_label
_atom_site_aniso_U_11
_atom_site_aniso_U_22
_atom_site_aniso_U_33
_atom_site_aniso_U_23
_atom_site_aniso_U_13
_atom_site_aniso_U_12
Mo1 0.01594(7) 0.01254(7) 0.01472(7) -0.00309(5) -0.00519(5) 0.00042(5)
P2 0.0193(2) 0.01310(19) 0.01443(19) -0.00291(15) -0.00480(16) 0.00038(15)
P1 0.0185(2) 0.0155(2) 0.0167(2) -0.00420(16) -0.00653(16) 0.00088(16)
O9 0.0197(6) 0.0133(5) 0.0190(6) -0.0048(4) -0.0048(5) -0.0003(4)
O8 0.0192(6) 0.0145(6) 0.0234(6) -0.0051(5) -0.0059(5) -0.0003(4)
O5 0.0250(6) 0.0163(6) 0.0183(6) -0.0050(5) -0.0095(5) 0.0024(5)
O10 0.0275(7) 0.0178(6) 0.0148(6) -0.0024(5) -0.0063(5) 0.0025(5)
O6 0.0314(7) 0.0158(6) 0.0196(6) -0.0023(5) -0.0115(5) 0.0004(5)
O7 0.0196(6) 0.0273(7) 0.0270(7) -0.0122(5) -0.0057(5) -0.0022(5)
O4 0.0331(8) 0.0220(7) 0.0338(8) -0.0038(6) -0.0067(6) 0.0094(6)
O1 0.0309(7) 0.0292(7) 0.0245(7) -0.0016(6) -0.0003(6) -0.0066(6)
O3 0.0302(8) 0.0367(8) 0.0307(8) -0.0011(6) 0.0016(6) -0.0087(6)
O2 0.0431(9) 0.0380(8) 0.0324(8) -0.0110(6) -0.0191(7) -0.0092(7)
C5 0.0215(8) 0.0215(8) 0.0145(8) -0.0056(6) -0.0036(6) -0.0014(7)
C16 0.0271(9) 0.0140(7) 0.0137(7) -0.0021(6) -0.0074(6) 0.0002(6)
C22 0.0232(8) 0.0149(7) 0.0124(7) -0.0032(6) -0.0068(6) 0.0029(6)
C4 0.0200(8) 0.0199(8) 0.0174(8) -0.0020(6) -0.0042(6) -0.0025(7)
C21 0.0251(9) 0.0142(7) 0.0124(7) -0.0024(6) -0.0081(6) 0.0021(6)
C23 0.0236(9) 0.0226(8) 0.0170(8) -0.0033(7) -0.0073(7) -0.0006(7)
C10 0.0194(8) 0.0237(9) 0.0150(8) -0.0044(7) -0.0033(6) -0.0009(7)
C17 0.0297(10) 0.0200(8) 0.0180(8) -0.0021(7) -0.0083(7) -0.0050(7)
C11 0.0262(9) 0.0242(9) 0.0177(8) -0.0051(7) -0.0084(7) 0.0014(7)
C24 0.0236(9) 0.0312(10) 0.0183(8) -0.0050(7) -0.0073(7) 0.0080(7)
C20 0.0331(10) 0.0159(8) 0.0138(8) -0.0019(6) -0.0104(7) 0.0046(7)
C8 0.0347(11) 0.0385(11) 0.0173(8) -0.0136(8) -0.0013(8) -0.0095(8)
C6 0.0372(11) 0.0222(9) 0.0195(9) -0.0059(7) -0.0044(8) -0.0019(8)
C3 0.0209(9) 0.0200(8) 0.0246(9) -0.0068(7) -0.0077(7) 0.0007(7)
C9 0.0250(9) 0.0322(10) 0.0168(8) -0.0073(7) -0.0036(7) -0.0028(7)
C19 0.0452(12) 0.0148(8) 0.0196(9) -0.0046(7) -0.0116(8) 0.0041(8)
C18 0.0462(12) 0.0142(8) 0.0210(9) -0.0020(7) -0.0121(8) -0.0069(8)
C25 0.0323(10) 0.0230(9) 0.0169(8) -0.0048(7) -0.0094(7) 0.0120(7)
C2 0.0215(9) 0.0176(8) 0.0235(9) -0.0037(7) -0.0044(7) -0.0020(6)
C14 0.0365(11) 0.0423(12) 0.0185(9) -0.0073(8) -0.0119(8) 0.0010(9)
C1 0.0224(9) 0.0177(8) 0.0201(8) -0.0058(7) -0.0063(7) 0.0011(7)
C26 0.0455(12) 0.0197(9) 0.0180(9) 0.0000(7) -0.0036(8) -0.0006(8)
C13 0.0488(13) 0.0372(12) 0.0223(10) -0.0021(8) -0.0183(9) 0.0083(10)
C15 0.0190(9) 0.0350(11) 0.0441(12) -0.0180(9) -0.0074(8) 0.0018(8)
C7 0.0437(12) 0.0270(10) 0.0239(9) -0.0137(8) -0.0001(8) -0.0091(8)
C12 0.0452(12) 0.0244(10) 0.0255(10) -0.0035(8) -0.0141(9) 0.0044(8)

loop_
_atom_type_symbol
_atom_type_description
_atom_type_scat_dispersion_real
_atom_type_scat_dispersion_imag
_atom_type_scat_source
C C 0.0033 0.0016 'International Tables Vol C Tables 4.2.6.8 and 6.1.1.4'
H H 0.0000 0.0000 'International Tables Vol C Tables 4.2.6.8 and 6.1.1.4'
Mo Mo -1.6832 0.6857 'International Tables Vol C Tables 4.2.6.8 and 6.1.1.4'
O O 0.0106 0.0060 'International Tables Vol C Tables 4.2.6.8 and 6.1.1.4'
P P 0.1023 0.0942 'International Tables Vol C Tables 4.2.6.8 and 6.1.1.4'

loop_
_geom_angle_atom_site_label_1
_geom_angle_atom_site_label_2
_geom_angle_atom_site_label_3
_geom_angle
P2 Mo1 P1 92.391(15)
C4 Mo1 P2 178.45(5)
C4 Mo1 P1 89.03(5)
C4 Mo1 C3 88.73(7)
C4 Mo1 C1 91.58(7)
C3 Mo1 P2 91.81(5)
C3 Mo1 P1 92.96(5)
C2 Mo1 P2 88.88(5)
C2 Mo1 P1 177.97(5)
C2 Mo1 C4 89.72(7)
C2 Mo1 C3 85.42(7)
C2 Mo1 C1 90.92(7)
C1 Mo1 P2 87.79(5)
C1 Mo1 P1 90.71(5)
C1 Mo1 C3 176.33(7)
O9 P2 Mo1 116.66(4)
O9 P2 O8 102.55(6)
O8 P2 Mo1 112.58(4)
O10 P2 Mo1 122.75(5)
O10 P2 O9 96.96(6)
O10 P2 O8 102.34(6)
O5 P1 Mo1 116.46(5)
O5 P1 O6 101.63(6)
O6 P1 Mo1 114.19(5)
O7 P1 Mo1 120.86(5)
O7 P1 O5 97.20(7)
O7 P1 O6 103.52(7)
C22 O9 P2 119.04(10)
C16 O8 P2 119.34(10)
C5 O5 P1 119.25(10)
C26 O10 P2 120.95(12)
C11 O6 P1 119.55(11)
C15 O7 P1 119.95(12)
O5 C5 C10 118.97(15)
C6 C5 O5 118.95(15)
C6 C5 C10 122.04(16)
O8 C16 C21 119.44(14)
C17 C16 O8 118.22(16)
C17 C16 C21 122.30(16)
O9 C22 C21 118.85(15)
C23 C22 O9 118.66(15)
C23 C22 C21 122.44(15)
O4 C4 Mo1 178.66(15)
C16 C21 C22 123.19(15)
C16 C21 C20 118.68(16)
C22 C21 C20 118.10(16)
C22 C23 H23 120.6
C22 C23 C24 118.71(17)
C24 C23 H23 120.6
C5 C10 C9 118.53(16)
C11 C10 C5 122.66(15)
C11 C10 C9 118.81(16)
C16 C17 H17 120.8
C16 C17 C18 118.49(18)
C18 C17 H17 120.8
O6 C11 C10 119.49(15)
C12 C11 O6 118.42(16)
C12 C11 C10 122.07(17)
C23 C24 H24 119.4
C25 C24 C23 121.14(17)
C25 C24 H24 119.4
C19 C20 C21 118.37(17)
C25 C20 C21 118.72(16)
C25 C20 C19 122.91(16)
C9 C8 H8 119.7
C7 C8 H8 119.7
C7 C8 C9 120.69(17)
C5 C6 H6 120.5
C5 C6 C7 119.07(17)
C7 C6 H6 120.5
O3 C3 Mo1 174.87(16)
C8 C9 C10 118.59(17)
C8 C9 C14 123.04(17)
C14 C9 C10 118.37(17)
C20 C19 H19 119.7
C18 C19 C20 120.64(17)
C18 C19 H19 119.7
C17 C18 H18 119.2
C19 C18 C17 121.52(17)
C19 C18 H18 119.2
C24 C25 C20 120.89(16)
C24 C25 H25 119.6
C20 C25 H25 119.6
O2 C2 Mo1 177.34(16)
C9 C14 H14 119.5
C13 C14 C9 121.05(18)
C13 C14 H14 119.5
O1 C1 Mo1 178.28(15)
O10 C26 H26A 109.5
O10 C26 H26B 109.5
O10 C26 H26C 109.5
H26A C26 H26B 109.5
H26A C26 H26C 109.5
H26B C26 H26C 109.5
C14 C13 H13 119.5
C14 C13 C12 121.04(18)
C12 C13 H13 119.5
O7 C15 H15A 109.5
O7 C15 H15B 109.5
O7 C15 H15C 109.5
H15A C15 H15B 109.5
H15A C15 H15C 109.5
H15B C15 H15C 109.5
C8 C7 C6 121.07(18)
C8 C7 H7 119.5
C6 C7 H7 119.5
C11 C12 C13 118.64(19)
C11 C12 H12 120.7
C13 C12 H12 120.7

loop_
_geom_bond_atom_site_label_1
_geom_bond_atom_site_label_2
_geom_bond_distance
Mo1 P2 2.4163(4)
Mo1 P1 2.4270(4)
Mo1 C4 2.0258(17)
Mo1 C3 2.0500(18)
Mo1 C2 2.0165(18)
Mo1 C1 2.0341(18)
P2 O9 1.6085(12)
P2 O8 1.6218(12)
P2 O10 1.6034(12)
P1 O5 1.6069(12)
P1 O6 1.6213(12)
P1 O7 1.6002(13)
O9 C22 1.4016(19)
O8 C16 1.4014(19)
O5 C5 1.4019(19)
O10 C26 1.436(2)
O6 C11 1.402(2)
O7 C15 1.435(2)
O4 C4 1.134(2)
O1 C1 1.140(2)
O3 C3 1.137(2)
O2 C2 1.139(2)
C5 C10 1.411(2)
C5 C6 1.356(2)
C16 C21 1.409(2)
C16 C17 1.361(2)
C22 C21 1.413(2)
C22 C23 1.359(2)
C21 C20 1.424(2)
C23 H23 0.9500
C23 C24 1.411(2)
C10 C11 1.408(2)
C10 C9 1.423(2)
C17 H17 0.9500
C17 C18 1.413(3)
C11 C12 1.364(2)
C24 H24 0.9500
C24 C25 1.361(3)
C20 C19 1.418(3)
C20 C25 1.412(3)
C8 H8 0.9500
C8 C9 1.412(3)
C8 C7 1.362(3)
C6 H6 0.9500
C6 C7 1.411(3)
C9 C14 1.413(3)
C19 H19 0.9500
C19 C18 1.360(3)
C18 H18 0.9500
C25 H25 0.9500
C14 H14 0.9500
C14 C13 1.359(3)
C26 H26A 0.9800
C26 H26B 0.9800
C26 H26C 0.9800
C13 H13 0.9500
C13 C12 1.418(3)
C15 H15A 0.9800
C15 H15B 0.9800
C15 H15C 0.9800
C7 H7 0.9500
C12 H12 0.9500
